data_7057972
loop_
_publ_author_name
'Fang, Qihua'
'fu, junhong'
'Wang, Fei'
'Qin, Zhaoxian'
'Ma, Weiguang'
'Zhang, Jiangwei'
'Li, Gao'

_publ_section_title
;
 Tris functionalized Cu-centered cyclohexamolybdate molecular armor as
 bimetallic catalyst for rapid p-nitrophenol hydrogenation
;
_journal_name_full 'New Journal of Chemistry'
_journal_paper_doi 10.1039/C8NJ04265A
_journal_year 2018
_chemical_formula_moiety 'C8 H16 Cu Mo6 N2 O24, 0.13(H8 N4), 7(H2 O), 2(H4 N)'
_chemical_formula_sum 'C8 H39 Cu Mo6 N4.5 O31'
_chemical_formula_weight 1333.61
_space_group_crystal_system tetragonal
_space_group_IT_number 86
_space_group_name_Hall '-P 4bc'
_space_group_name_H-M_alt 'P 42/n'
_symmetry_space_group_name_Hall '-P 4bc'
_symmetry_space_group_name_H-M 'P 42/n :2'
_atom_sites_solution_hydrogens mixed
_audit_creation_date 2018-11-12
_audit_creation_method
;
Olex2 1.2
(compiled 2018.05.29 svn.r3508 for OlexSys, GUI svn.r5506)
;
_audit_update_record
;
2018-11-12 deposited with the CCDC.
2018-11-14 downloaded from the CCDC.
;
_cell_angle_alpha 90
_cell_angle_beta 90
_cell_angle_gamma 90
_cell_formula_units_Z 4
_cell_length_a 16.6347(4)
_cell_length_b 16.6347(4)
_cell_length_c 12.9722(5)
_cell_measurement_reflns_used 3715
_cell_measurement_temperature 293(2)
_cell_measurement_theta_max 26.498
_cell_measurement_theta_min 2.909
_cell_volume 3589.58(18)
_computing_cell_refinement
;
CrysAlisPro, Agilent Technologies,Version 1.171.39.46 
;
_computing_data_collection
;
CrysAlisPro, Agilent Technologies,Version 1.171.39.46 
;
_computing_data_reduction
;
CrysAlisPro, Agilent Technologies,Version 1.171.39.46 
;
_computing_molecular_graphics 'Olex2 (Dolomanov et al., 2009)'
_computing_publication_material 'Olex2 (Dolomanov et al., 2009)'
_computing_structure_refinement 'ShelXL (Sheldrick, 2015)'
_computing_structure_solution 'ShelXT (Sheldrick, 2015)'
_diffrn_ambient_temperature 293(2)
_diffrn_detector_area_resol_mean 16.0971
_diffrn_measured_fraction_theta_full 0.998
_diffrn_measured_fraction_theta_max 0.998
_diffrn_measurement_device_type 'Xcalibur, Eos, Gemini'
_diffrn_measurement_method '\w scans'
_diffrn_radiation_type MoK\a
_diffrn_radiation_wavelength 0.71073
_diffrn_reflns_av_R_equivalents 0.0311
_diffrn_reflns_av_unetI/netI 0.0374
_diffrn_reflns_Laue_measured_fraction_full 0.998
_diffrn_reflns_Laue_measured_fraction_max 0.998
_diffrn_reflns_limit_h_max 16
_diffrn_reflns_limit_h_min -20
_diffrn_reflns_limit_k_max 17
_diffrn_reflns_limit_k_min -19
_diffrn_reflns_limit_l_max 16
_diffrn_reflns_limit_l_min -15
_diffrn_reflns_number 10087
_diffrn_reflns_point_group_measured_fraction_full 0.998
_diffrn_reflns_point_group_measured_fraction_max 0.998
_diffrn_reflns_theta_full 25.242
_diffrn_reflns_theta_max 26.498
_diffrn_reflns_theta_min 2.909
_exptl_absorpt_coefficient_mu 2.718
_exptl_absorpt_correction_T_max 0.762
_exptl_absorpt_correction_T_min 0.526
_exptl_absorpt_correction_type multi-scan
_exptl_absorpt_process_details
;
CrysAlisPro, Agilent Technologies,Version 1.171.39.46 
Empirical absorption correction using spherical harmonics,
 implemented in SCALE3 ABSPACK scaling algorithm.
;
_exptl_crystal_colour green
_exptl_crystal_density_diffrn 2.468
_exptl_crystal_density_method 'not measured'
_exptl_crystal_description block
_exptl_crystal_F_000 2590
_exptl_crystal_size_max 0.4
_exptl_crystal_size_mid 0.2
_exptl_crystal_size_min 0.1
_refine_diff_density_max 0.686
_refine_diff_density_min -0.744
_refine_diff_density_rms 0.128
_refine_ls_extinction_method none
_refine_ls_goodness_of_fit_ref 1.086
_refine_ls_hydrogen_treatment mixed
_refine_ls_matrix_type full
_refine_ls_number_parameters 262
_refine_ls_number_reflns 3715
_refine_ls_number_restraints 8
_refine_ls_restrained_S_all 1.089
_refine_ls_R_factor_all 0.0432
_refine_ls_R_factor_gt 0.0332
_refine_ls_shift/su_max 0.001
_refine_ls_shift/su_mean 0.000
_refine_ls_structure_factor_coef Fsqd
_refine_ls_weighting_details 'w=1/[\s^2^(Fo^2^)+(0.0369P)^2^+5.2787P] where P=(Fo^2^+2Fc^2^)/3'
_refine_ls_weighting_scheme calc
_refine_ls_wR_factor_gt 0.0775
_refine_ls_wR_factor_ref 0.0823
_reflns_Friedel_coverage 0.000
_reflns_number_gt 3146
_reflns_number_total 3715
_reflns_threshold_expression 'I > 2\s(I)'
_cod_data_source_file c8nj04265a2.cif
_cod_data_source_block exp_680
_cod_original_cell_volume 3589.6(2)
_cod_original_formula_sum 'C8 H39 Cu Mo6 N4.50 O31'
_cod_database_code 7057972
_shelx_shelxl_version_number 2018/3
_shelx_space_group_comment
;
The symmetry employed for this shelxl refinement is uniquely defined
by the following loop, which should always be used as a source of
symmetry information in preference to the above space-group names.
They are only intended as comments.
;
_olex2_refinement_description
;
1. Fixed Uiso
 At 1.2 times of:
  All C(H,H) groups, {H1A,H1B} of N1
 At 1.5 times of:
  All O(H,H) groups, {H3C,H3D} of N3, {H2C,H2D} of N2
2. Restrained distances
 N1-H1A = N1-H1B
 0.8 with sigma of 0.02
 H2E-H2F = H2C-H2F
 1.6 with sigma of 0.02
 N2-H2F
 0.8 with sigma of 0.02
 H2C-H2D \\sim H2C-H2E \\sim H2D-H2E
 with sigma of 0.02
3. Others
 Fixed Sof: H3C(0.25) H3D(0.25) H14A(0.5) H14B(0.5)
4.a Free rotating group:
 N3(H3C,H3D), O13(H13A,H13B), N2(H2C,H2D), O14(H14A,H14B), O16(H16A,H16B),
 O15(H15A,H15B)
4.b Secondary CH2 refined with riding coordinates:
 C3(H3A,H3B), C2(H2A,H2B), C4(H4A,H4B)
;
_olex2_submission_special_instructions 'No special instructions were received'

loop_
_space_group_symop_operation_xyz
'x, y, z'
'-y, x+1/2, z+1/2'
'-x+1/2, -y+1/2, z'
'y+1/2, -x, z+1/2'
'-x, -y, -z'
'y, -x-1/2, -z-1/2'
'x-1/2, y-1/2, -z'
'-y-1/2, x, -z-1/2'

loop_
_atom_site_label
_atom_site_type_symbol
_atom_site_fract_x
_atom_site_fract_y
_atom_site_fract_z
_atom_site_U_iso_or_equiv
_atom_site_adp_type
_atom_site_occupancy
_atom_site_site_symmetry_order
_atom_site_calc_flag
_atom_site_refinement_flags_posn
_atom_site_refinement_flags_adp
_atom_site_refinement_flags_occupancy
Mo3 Mo 0.17956(2) 0.47301(2) 0.10393(3) 0.01899(11) Uani 1 1 d . . .
Mo2 Mo 0.08155(2) 0.64498(2) 0.13574(3) 0.01878(11) Uani 1 1 d . . .
Mo1 Mo -0.09534(2) 0.67592(2) 0.02717(3) 0.01861(11) Uani 1 1 d . . .
Cu4 Cu 0.000000 0.500000 0.000000 0.01316(16) Uani 1 2 d S T P
O3 O 0.10282(17) 0.55836(17) 0.0022(2) 0.0154(6) Uani 1 1 d . . .
O2 O 0.05993(18) 0.41242(17) 0.0947(2) 0.0181(6) Uani 1 1 d . . .
O4 O 0.01597(19) 0.69914(18) 0.0335(2) 0.0219(7) Uani 1 1 d . . .
O5 O 0.12376(19) 0.54622(18) 0.1926(2) 0.0220(7) Uani 1 1 d . . .
O6 O -0.17794(18) 0.59460(18) 0.0176(2) 0.0208(7) Uani 1 1 d . . .
O9 O 0.0454(2) 0.6842(2) 0.2481(3) 0.0326(8) Uani 1 1 d . . .
O1 O -0.03082(17) 0.57126(17) 0.1173(2) 0.0179(6) Uani 1 1 d . . .
O7 O -0.1249(2) 0.7454(2) -0.0614(3) 0.0299(8) Uani 1 1 d . . .
O10 O 0.1686(2) 0.6963(2) 0.1099(3) 0.0289(8) Uani 1 1 d . . .
O12 O 0.2129(2) 0.4095(2) 0.1968(3) 0.0341(9) Uani 1 1 d . . .
O8 O -0.1296(2) 0.7141(2) 0.1434(3) 0.0304(8) Uani 1 1 d . . .
O11 O 0.26256(19) 0.5269(2) 0.0671(3) 0.0307(8) Uani 1 1 d . . .
N3 N 0.250000 0.250000 0.250000 0.033(2) Uani 1 4 d S T P
H3C H 0.214720 0.247819 0.202689 0.049 Uiso 0.25 1 d G . .
H3D H 0.242781 0.295582 0.278107 0.049 Uiso 0.25 1 d G . .
C3 C -0.0654(3) 0.5273(3) 0.2014(3) 0.0198(9) Uani 1 1 d . . .
H3A H -0.118994 0.548143 0.213890 0.024 Uiso 1 1 calc R . .
H3B H -0.033687 0.537767 0.262686 0.024 Uiso 1 1 calc R . .
C2 C 0.1283(3) 0.5855(3) -0.0980(3) 0.0197(9) Uani 1 1 d . . .
H2A H 0.180799 0.562700 -0.112495 0.024 Uiso 1 1 calc R . .
H2B H 0.134351 0.643465 -0.095973 0.024 Uiso 1 1 calc R . .
O13 O 0.3276(3) 0.6696(3) -0.0291(4) 0.0550(12) Uani 1 1 d . . .
H13A H 0.297627 0.631421 -0.008704 0.082 Uiso 1 1 d G . .
H13B H 0.326982 0.707287 0.015067 0.082 Uiso 1 1 d G . .
N1 N 0.1124(3) 0.5962(3) -0.2858(4) 0.0432(12) Uani 1 1 d D . .
H1A H 0.085(3) 0.592(4) -0.342(3) 0.052 Uiso 1 1 d DR . .
H1B H 0.1601(18) 0.579(4) -0.287(5) 0.052 Uiso 1 1 d DR . .
C1 C 0.0715(3) 0.5639(3) -0.1870(3) 0.0176(9) Uani 1 1 d . . .
N2 N -0.3110(3) 0.6207(3) 0.1385(4) 0.0351(11) Uani 1 1 d D . .
H2C H -0.299077 0.615551 0.201868 0.053 Uiso 1 1 d DG . .
H2D H -0.268142 0.622432 0.102863 0.053 Uiso 1 1 d DG . .
C4 C 0.0102(3) 0.3928(3) 0.1821(3) 0.0204(10) Uani 1 1 d . . .
H4A H 0.039915 0.405197 0.244447 0.025 Uiso 1 1 calc R . .
H4B H 0.000504 0.335258 0.181707 0.025 Uiso 1 1 calc R . .
O14 O 0.250000 0.750000 0.3079(5) 0.0587(17) Uani 1 2 d S T P
H14A H 0.234586 0.736609 0.368035 0.088 Uiso 0.5 1 d G . .
H14B H 0.259839 0.799998 0.312576 0.088 Uiso 0.5 1 d G . .
O16 O 0.1366(4) 0.5147(3) 0.4008(4) 0.0773(17) Uani 1 1 d . . .
H16A H 0.162685 0.553346 0.427484 0.116 Uiso 1 1 d G . .
H16B H 0.136381 0.519691 0.335617 0.116 Uiso 1 1 d G . .
O15 O 0.4128(3) 0.4686(4) -0.0125(4) 0.0704(15) Uani 1 1 d . . .
H15A H 0.385230 0.494524 0.031469 0.106 Uiso 1 1 d G . .
H15B H 0.444486 0.439946 0.023477 0.106 Uiso 1 1 d G . .
H2E H -0.322(4) 0.680(2) 0.140(4) 0.09(3) Uiso 1 1 d D . .
H2F H -0.341(4) 0.592(3) 0.099(4) 0.09(3) Uiso 1 1 d D . .

loop_
_atom_site_aniso_label
_atom_site_aniso_U_11
_atom_site_aniso_U_22
_atom_site_aniso_U_33
_atom_site_aniso_U_23
_atom_site_aniso_U_13
_atom_site_aniso_U_12
Mo3 0.0155(2) 0.0197(2) 0.0217(2) 0.00063(16) -0.00259(16) 0.00031(14)
Mo2 0.0211(2) 0.0142(2) 0.0210(2) -0.00324(15) -0.00066(16) -0.00386(14)
Mo1 0.0204(2) 0.0139(2) 0.0216(2) -0.00045(15) 0.00239(16) 0.00308(14)
Cu4 0.0138(4) 0.0114(4) 0.0143(4) -0.0001(3) 0.0013(3) -0.0015(3)
O3 0.0167(16) 0.0144(15) 0.0150(14) 0.0004(12) 0.0028(12) -0.0009(11)
O2 0.0168(16) 0.0172(16) 0.0204(16) -0.0012(13) 0.0042(13) -0.0024(11)
O4 0.0253(18) 0.0137(16) 0.0266(17) 0.0015(13) 0.0031(14) -0.0002(12)
O5 0.0272(18) 0.0211(16) 0.0176(16) -0.0025(13) -0.0025(13) -0.0008(13)
O6 0.0167(16) 0.0216(17) 0.0243(17) -0.0010(13) 0.0040(13) 0.0017(12)
O9 0.044(2) 0.0247(19) 0.0288(19) -0.0078(15) 0.0069(17) -0.0032(15)
O1 0.0213(17) 0.0149(15) 0.0175(15) 0.0016(12) 0.0029(13) -0.0033(12)
O7 0.034(2) 0.0263(19) 0.0298(18) 0.0084(15) -0.0012(16) 0.0062(15)
O10 0.0283(19) 0.0252(19) 0.0333(19) 0.0010(15) 0.0006(15) -0.0110(14)
O12 0.038(2) 0.032(2) 0.032(2) 0.0053(16) -0.0092(17) 0.0078(16)
O8 0.037(2) 0.0260(19) 0.0285(19) -0.0056(15) 0.0060(16) 0.0056(15)
O11 0.0191(18) 0.032(2) 0.041(2) 0.0015(17) -0.0010(16) -0.0054(14)
N3 0.024(3) 0.024(3) 0.050(6) 0.000 0.000 0.000
C3 0.023(2) 0.021(2) 0.015(2) -0.0008(18) 0.0062(18) -0.0002(18)
C2 0.018(2) 0.022(2) 0.020(2) 0.0036(19) 0.0036(18) -0.0058(17)
O13 0.062(3) 0.043(3) 0.060(3) 0.001(2) 0.001(2) -0.007(2)
N1 0.036(3) 0.061(3) 0.033(3) 0.013(3) 0.004(2) -0.004(2)
C1 0.018(2) 0.018(2) 0.017(2) 0.0010(18) 0.0049(18) -0.0005(16)
N2 0.031(3) 0.044(3) 0.030(3) 0.004(2) 0.009(2) 0.004(2)
C4 0.024(2) 0.020(2) 0.017(2) 0.0054(18) 0.0052(19) -0.0023(18)
O14 0.054(4) 0.082(5) 0.040(4) 0.000 0.000 -0.002(4)
O16 0.116(5) 0.075(4) 0.041(3) 0.010(3) -0.016(3) -0.018(3)
O15 0.059(4) 0.078(4) 0.074(4) -0.024(3) -0.007(3) -0.001(3)

loop_
_atom_type_symbol
_atom_type_description
_atom_type_scat_dispersion_real
_atom_type_scat_dispersion_imag
_atom_type_scat_source
C C 0.0033 0.0016 'International Tables Vol C Tables 4.2.6.8 and 6.1.1.4'
H H 0.0000 0.0000 'International Tables Vol C Tables 4.2.6.8 and 6.1.1.4'
Cu Cu 0.3201 1.2651 'International Tables Vol C Tables 4.2.6.8 and 6.1.1.4'
Mo Mo -1.6832 0.6857 'International Tables Vol C Tables 4.2.6.8 and 6.1.1.4'
N N 0.0061 0.0033 'International Tables Vol C Tables 4.2.6.8 and 6.1.1.4'
O O 0.0106 0.0060 'International Tables Vol C Tables 4.2.6.8 and 6.1.1.4'

loop_
_geom_angle_atom_site_label_1
_geom_angle_atom_site_label_2
_geom_angle_atom_site_label_3
_geom_angle
_geom_angle_site_symmetry_1
_geom_angle_site_symmetry_3
O2 Mo3 O3 75.85(11) . .
O5 Mo3 O3 71.69(11) . .
O5 Mo3 O2 83.53(12) . .
O5 Mo3 O6 148.35(13) . 5_565
O6 Mo3 O3 83.36(12) 5_565 .
O6 Mo3 O2 71.46(11) 5_565 .
O12 Mo3 O3 164.77(14) . .
O12 Mo3 O2 92.74(15) . .
O12 Mo3 O5 97.35(16) . .
O12 Mo3 O6 102.79(15) . 5_565
O12 Mo3 O11 105.13(18) . .
O11 Mo3 O3 87.96(14) . .
O11 Mo3 O2 159.81(14) . .
O11 Mo3 O5 103.00(15) . .
O11 Mo3 O6 95.05(15) . 5_565
O4 Mo2 O3 82.02(12) . .
O4 Mo2 O1 73.33(12) . .
O5 Mo2 O3 72.33(11) . .
O5 Mo2 O4 149.33(13) . .
O5 Mo2 O1 83.05(12) . .
O9 Mo2 O3 160.89(14) . .
O9 Mo2 O4 102.00(15) . .
O9 Mo2 O5 97.33(15) . .
O9 Mo2 O1 90.34(14) . .
O9 Mo2 O10 105.93(17) . .
O1 Mo2 O3 72.77(10) . .
O10 Mo2 O3 92.02(14) . .
O10 Mo2 O4 96.33(15) . .
O10 Mo2 O5 101.01(15) . .
O10 Mo2 O1 162.42(14) . .
O2 Mo1 O1 75.26(10) 5_565 .
O4 Mo1 O2 84.67(12) . 5_565
O4 Mo1 O6 147.26(13) . .
O4 Mo1 O1 71.57(11) . .
O6 Mo1 O2 71.46(12) . 5_565
O6 Mo1 O1 80.70(12) . .
O7 Mo1 O2 92.57(14) . 5_565
O7 Mo1 O4 99.94(15) . .
O7 Mo1 O6 103.13(15) . .
O7 Mo1 O1 165.53(14) . .
O7 Mo1 O8 104.10(16) . .
O8 Mo1 O2 160.44(14) . 5_565
O8 Mo1 O4 102.10(16) . .
O8 Mo1 O6 94.48(15) . .
O8 Mo1 O1 89.37(13) . .
O3 Cu4 O3 180.0 5_565 .
O3 Cu4 O2 94.41(11) 5_565 .
O3 Cu4 O2 85.59(11) . .
O3 Cu4 O2 94.41(11) . 5_565
O3 Cu4 O2 85.59(11) 5_565 5_565
O3 Cu4 O1 94.62(12) . 5_565
O3 Cu4 O1 85.38(12) . .
O3 Cu4 O1 94.62(12) 5_565 .
O3 Cu4 O1 85.38(12) 5_565 5_565
O2 Cu4 O2 180.0 5_565 .
O1 Cu4 O2 94.92(11) . .
O1 Cu4 O2 94.92(11) 5_565 5_565
O1 Cu4 O2 85.08(11) 5_565 .
O1 Cu4 O2 85.08(11) . 5_565
O1 Cu4 O1 180.0 . 5_565
Mo2 O3 Mo3 92.27(10) . .
Cu4 O3 Mo3 100.63(12) . .
Cu4 O3 Mo2 100.82(12) . .
C2 O3 Mo3 122.9(3) . .
C2 O3 Mo2 122.2(2) . .
C2 O3 Cu4 113.5(2) . .
Mo3 O2 Mo1 95.72(11) . 5_565
Cu4 O2 Mo3 97.93(11) . .
Cu4 O2 Mo1 99.40(12) . 5_565
C4 O2 Mo3 124.9(3) . .
C4 O2 Mo1 123.9(2) . 5_565
C4 O2 Cu4 109.7(2) . .
Mo1 O4 Mo2 119.00(15) . .
Mo3 O5 Mo2 119.20(16) . .
Mo1 O6 Mo3 117.94(15) . 5_565
Mo2 O1 Mo1 91.63(10) . .
Cu4 O1 Mo2 101.03(12) . .
Cu4 O1 Mo1 100.21(12) . .
C3 O1 Mo2 122.1(3) . .
C3 O1 Mo1 124.9(2) . .
C3 O1 Cu4 112.4(2) . .
O1 C3 C1 116.1(3) . 5_565
O3 C2 C1 115.1(3) . .
C3 C1 C2 111.4(4) 5_565 .
C3 C1 N1 105.8(4) 5_565 .
C3 C1 C4 114.2(4) 5_565 5_565
C2 C1 N1 105.7(4) . .
C2 C1 C4 113.7(4) . 5_565
C4 C1 N1 105.0(4) 5_565 .
O2 C4 C1 115.7(4) . 5_565

loop_
_geom_bond_atom_site_label_1
_geom_bond_atom_site_label_2
_geom_bond_distance
_geom_bond_site_symmetry_2
Mo3 O3 2.321(3) .
Mo3 O2 2.234(3) .
Mo3 O5 1.915(3) .
Mo3 O6 1.937(3) 5_565
Mo3 O12 1.696(3) .
Mo3 O11 1.714(3) .
Mo2 O3 2.281(3) .
Mo2 O4 1.940(3) .
Mo2 O5 1.933(3) .
Mo2 O9 1.706(3) .
Mo2 O1 2.248(3) .
Mo2 O10 1.714(3) .
Mo1 O2 2.237(3) 5_565
Mo1 O4 1.893(3) .
Mo1 O6 1.932(3) .
Mo1 O1 2.356(3) .
Mo1 O7 1.703(3) .
Mo1 O8 1.732(3) .
Cu4 O3 1.967(3) .
Cu4 O3 1.967(3) 5_565
Cu4 O2 2.151(3) .
Cu4 O2 2.151(3) 5_565
Cu4 O1 1.996(3) .
Cu4 O1 1.996(3) 5_565
O3 C2 1.440(5) .
O2 C4 1.441(5) .
O1 C3 1.434(5) .
C3 C1 1.532(6) 5_565
C2 C1 1.535(6) .
N1 C1 1.547(6) .
C1 C4 1.540(6) 5_565
